data_4083221
loop_
_publ_author_name
'Zhong, Wei'
'Yang, Qiwu'
'Shang, Yi'
'Liu, Guifeng'
'Zhao, Haitao'
'Li, Yizhi'
'Yan, Hong'

_publ_section_title
;
 Synthesis and Reactivity of the Imido-Bridged Metallothiocarboranes
 CpCo(S2C2B10H10)(NSO2R)
;
_journal_issue 18
_journal_name_full Organometallics
_journal_page_first 6658
_journal_paper_doi 10.1021/om300735d
_journal_volume 31
_journal_year 2012
_chemical_formula_sum 'C22 H28 B10 Co N O2 S3'
_chemical_formula_weight 601.66
_chemical_name_systematic
; 
 ? 
;
_space_group_IT_number 61
_symmetry_cell_setting orthorhombic
_symmetry_space_group_name_Hall '-P 2ac 2ab'
_symmetry_space_group_name_H-M 'P b c a'
_atom_sites_solution_hydrogens geom
_atom_sites_solution_primary direct
_atom_sites_solution_secondary difmap
_audit_creation_method SHELXL-97
_cell_angle_alpha 90.00
_cell_angle_beta 90.00
_cell_angle_gamma 90.00
_cell_formula_units_Z 8
_cell_length_a 18.303(4)
_cell_length_b 15.749(4)
_cell_length_c 19.462(5)
_cell_measurement_temperature 291(2)
_cell_volume 5610(2)
_computing_structure_refinement 'SHELXL-97 (Sheldrick, 1997)'
_computing_structure_solution 'SHELXS-97 (Sheldrick, 1990)'
_diffrn_ambient_temperature 291(2)
_diffrn_measured_fraction_theta_full 0.999
_diffrn_measured_fraction_theta_max 0.999
_diffrn_radiation_monochromator graphite
_diffrn_radiation_source 'fine-focus sealed tube'
_diffrn_radiation_type MoK\a
_diffrn_radiation_wavelength 0.71073
_diffrn_reflns_av_R_equivalents 0.0548
_diffrn_reflns_av_sigmaI/netI 0.0322
_diffrn_reflns_limit_h_max 21
_diffrn_reflns_limit_h_min -22
_diffrn_reflns_limit_k_max 18
_diffrn_reflns_limit_k_min -19
_diffrn_reflns_limit_l_max 20
_diffrn_reflns_limit_l_min -24
_diffrn_reflns_number 28583
_diffrn_reflns_theta_full 26.00
_diffrn_reflns_theta_max 26.00
_diffrn_reflns_theta_min 2.00
_exptl_absorpt_coefficient_mu 0.860
_exptl_absorpt_correction_T_max 0.828
_exptl_absorpt_correction_T_min 0.786
_exptl_absorpt_correction_type multi-scan
_exptl_crystal_density_diffrn 1.425
_exptl_crystal_density_method 'not measured'
_exptl_crystal_F_000 2464
_exptl_crystal_size_max 0.28
_exptl_crystal_size_mid 0.24
_exptl_crystal_size_min 0.22
_refine_diff_density_max 0.220
_refine_diff_density_min -0.372
_refine_diff_density_rms 0.055
_refine_ls_extinction_method none
_refine_ls_goodness_of_fit_ref 1.095
_refine_ls_hydrogen_treatment constr
_refine_ls_matrix_type full
_refine_ls_number_parameters 353
_refine_ls_number_reflns 5504
_refine_ls_number_restraints 0
_refine_ls_restrained_S_all 1.095
_refine_ls_R_factor_all 0.0556
_refine_ls_R_factor_gt 0.0446
_refine_ls_shift/su_max 0.000
_refine_ls_shift/su_mean 0.000
_refine_ls_structure_factor_coef Fsqd
_refine_ls_weighting_details 'calc w=1/[\s^2^(Fo^2^)+(0.0593P)^2^+0.5305P] where P=(Fo^2^+2Fc^2^)/3'
_refine_ls_weighting_scheme calc
_refine_ls_wR_factor_gt 0.1097
_refine_ls_wR_factor_ref 0.1128
_reflns_number_gt 4366
_reflns_number_total 5504
_reflns_threshold_expression >2sigma(I)
_cod_data_source_file 7a.cif
_cod_data_source_block 7a
_cod_depositor_comments
;
The following automatic conversions were performed:

'_symmetry_cell_setting' value 'Orthorhombic' changed to
'orthorhombic' according to
/usr/data/users/saulius/automatic-downloads/retrospective/ACS/lib/dictionaries/cif_core.dic
dictionary named 'cif_core.dic' version 2.4.2 from 2011-04-26.

Automatic conversion script
Id: cif_fix_values 2281 2013-09-26 08:29:07Z andrius 
;
_cod_original_sg_symbol_H-M Pbca
_cod_database_code 4083221

loop_
_symmetry_equiv_pos_as_xyz
'x, y, z'
'-x+1/2, -y, z+1/2'
'-x, y+1/2, -z+1/2'
'x+1/2, -y+1/2, -z'
'-x, -y, -z'
'x-1/2, y, -z-1/2'
'x, -y-1/2, z-1/2'
'-x-1/2, y-1/2, z'

loop_
_atom_site_label
_atom_site_type_symbol
_atom_site_fract_x
_atom_site_fract_y
_atom_site_fract_z
_atom_site_U_iso_or_equiv
_atom_site_adp_type
_atom_site_occupancy
_atom_site_symmetry_multiplicity
_atom_site_calc_flag
_atom_site_refinement_flags
B3 B 0.17013(17) 0.1593(2) 0.46164(17) 0.0490(7) Uani 1 1 d .
H3A H 0.1222 0.1735 0.4930 0.059 Uiso 1 1 d R
B4 B 0.22623(16) 0.2385(2) 0.42231(17) 0.0477(7) Uani 1 1 d .
H4A H 0.2146 0.3013 0.4293 0.057 Uiso 1 1 d R
B5 B 0.24415(17) 0.2054(2) 0.33610(16) 0.0463(7) Uani 1 1 d .
H5A H 0.2450 0.2536 0.2957 0.056 Uiso 1 1 d R
B6 B 0.20131(17) 0.1043(2) 0.32184(15) 0.0434(7) Uani 1 1 d .
H6A H 0.1698 0.0903 0.2792 0.052 Uiso 1 1 d R
B7 B 0.23969(18) 0.0298(2) 0.37877(18) 0.0503(7) Uani 1 1 d .
H7A H 0.2368 -0.0373 0.3652 0.060 Uiso 1 1 d R
B8 B 0.22077(17) 0.0638(2) 0.46558(17) 0.0513(8) Uani 1 1 d .
H8A H 0.2066 0.0150 0.5011 0.062 Uiso 1 1 d R
B9 B 0.26390(19) 0.1627(3) 0.47936(18) 0.0578(9) Uani 1 1 d .
H9A H 0.2804 0.1724 0.5260 0.069 Uiso 1 1 d R
B10 B 0.31060(17) 0.1915(2) 0.40152(18) 0.0533(8) Uani 1 1 d .
H10A H 0.3551 0.2256 0.4024 0.064 Uiso 1 1 d R
B11 B 0.29424(18) 0.1093(3) 0.33974(18) 0.0541(8) Uani 1 1 d .
H11A H 0.3339 0.0931 0.3085 0.065 Uiso 1 1 d R
B12 B 0.30751(17) 0.0827(2) 0.42724(19) 0.0554(8) Uani 1 1 d .
H12A H 0.3501 0.0471 0.4470 0.067 Uiso 1 1 d R
C2 C 0.16406(13) 0.17999(16) 0.37566(12) 0.0382(5) Uani 1 1 d .
C1 C 0.15919(14) 0.07942(17) 0.39981(13) 0.0413(6) Uani 1 1 d .
C8 C 0.00683(14) 0.12015(18) 0.27178(15) 0.0437(6) Uani 1 1 d .
H8 H -0.0159 0.0746 0.2502 0.052 Uiso 1 1 calc R
C9 C 0.04647(13) 0.17343(16) 0.23400(12) 0.0384(5) Uani 1 1 d .
C10 C 0.06472(14) 0.16048(17) 0.16121(13) 0.0399(6) Uani 1 1 d .
C11 C 0.01020(16) 0.13431(19) 0.11507(15) 0.0516(7) Uani 1 1 d .
H11 H -0.0379 0.1294 0.1300 0.062 Uiso 1 1 calc R
C12 C 0.02740(17) 0.1158(2) 0.04798(14) 0.0536(7) Uani 1 1 d .
H12 H -0.0095 0.0991 0.0181 0.064 Uiso 1 1 calc R
C13 C 0.09871(17) 0.1216(2) 0.02361(15) 0.0544(7) Uani 1 1 d .
H13 H 0.1099 0.1081 -0.0217 0.065 Uiso 1 1 calc R
C14 C 0.15323(17) 0.1484(2) 0.06932(14) 0.0536(7) Uani 1 1 d .
H14 H 0.2013 0.1536 0.0543 0.064 Uiso 1 1 calc R
C15 C 0.13563(16) 0.1670(2) 0.13664(14) 0.0483(6) Uani 1 1 d .
H15 H 0.1724 0.1844 0.1664 0.058 Uiso 1 1 calc R
C17 C -0.02405(16) 0.41585(18) 0.33197(16) 0.0522(7) Uani 1 1 d .
H17 H 0.0155 0.4292 0.3599 0.063 Uiso 1 1 calc R
C16 C -0.01355(16) 0.37400(17) 0.27065(16) 0.0481(6) Uani 1 1 d .
C21 C -0.07099(17) 0.35407(19) 0.22749(16) 0.0547(7) Uani 1 1 d .
H21 H -0.0632 0.3266 0.1858 0.066 Uiso 1 1 calc R
C20 C -0.14136(17) 0.3769(2) 0.24893(16) 0.0573(8) Uani 1 1 d .
H20 H -0.1808 0.3632 0.2209 0.069 Uiso 1 1 calc R
C19 C -0.15468(15) 0.41880(17) 0.30987(15) 0.0488(7) Uani 1 1 d .
C22 C -0.22959(16) 0.4439(2) 0.33092(17) 0.0618(8) Uani 1 1 d .
H22A H -0.2632 0.4313 0.2944 0.093 Uiso 1 1 calc R
H22B H -0.2306 0.5036 0.3406 0.093 Uiso 1 1 calc R
H22C H -0.2434 0.4128 0.3714 0.093 Uiso 1 1 calc R
C18 C -0.09490(16) 0.4380(2) 0.35171(16) 0.0561(7) Uani 1 1 d .
H18 H -0.1024 0.4658 0.3933 0.067 Uiso 1 1 calc R
C5 C -0.06684(18) 0.1964(2) 0.44409(18) 0.0639(9) Uani 1 1 d .
H5 H -0.0503 0.2429 0.4737 0.077 Uiso 1 1 calc R
C6 C -0.09832(18) 0.2042(2) 0.38164(19) 0.0649(9) Uani 1 1 d .
H6 H -0.1102 0.2575 0.3581 0.078 Uiso 1 1 calc R
C7 C -0.11428(16) 0.1246(3) 0.35941(19) 0.0674(10) Uani 1 1 d .
H7 H -0.1404 0.1105 0.3170 0.081 Uiso 1 1 calc R
C3 C -0.09111(17) 0.0689(2) 0.4067(2) 0.0658(9) Uani 1 1 d .
H3 H -0.0978 0.0071 0.4057 0.079 Uiso 1 1 calc R
C4 C -0.06531(18) 0.1146(3) 0.45885(17) 0.0653(9) Uani 1 1 d .
H4 H -0.0455 0.0906 0.5014 0.078 Uiso 1 1 calc R
Co1 Co -0.005155(18) 0.13404(2) 0.369520(18) 0.04037(12) Uani 1 1 d .
N1 N 0.08467(11) 0.24107(13) 0.27002(11) 0.0413(5) Uani 1 1 d .
O1 O 0.12583(11) 0.39056(12) 0.28755(11) 0.0540(5) Uani 1 1 d .
O2 O 0.08074(12) 0.34596(14) 0.17336(11) 0.0613(6) Uani 1 1 d .
S2 S 0.07738(3) 0.22941(4) 0.35696(3) 0.03912(16) Uani 1 1 d .
S1 S 0.07359(4) 0.02790(4) 0.39250(4) 0.04938(18) Uani 1 1 d .
S3 S 0.07521(4) 0.34485(5) 0.24605(4) 0.0533(2) Uani 1 1 d .

loop_
_atom_site_aniso_label
_atom_site_aniso_U_11
_atom_site_aniso_U_22
_atom_site_aniso_U_33
_atom_site_aniso_U_23
_atom_site_aniso_U_13
_atom_site_aniso_U_12
B3 0.0437(16) 0.057(2) 0.0466(17) 0.0003(14) 0.0056(13) -0.0043(14)
B4 0.0416(15) 0.0517(19) 0.0498(17) -0.0074(14) 0.0061(12) -0.0114(14)
B5 0.0454(16) 0.0487(18) 0.0447(16) 0.0064(13) 0.0135(14) -0.0049(13)
B6 0.0440(15) 0.0494(18) 0.0368(15) -0.0004(13) 0.0087(12) 0.0045(13)
B7 0.0508(17) 0.0457(17) 0.0543(18) 0.0010(14) 0.0020(14) 0.0079(14)
B8 0.0487(17) 0.058(2) 0.0478(18) 0.0143(15) -0.0018(14) -0.0018(15)
B9 0.0558(19) 0.073(3) 0.0449(18) -0.0024(16) -0.0059(15) -0.0095(17)
B10 0.0380(15) 0.063(2) 0.059(2) 0.0039(16) 0.0074(14) -0.0090(14)
B11 0.0424(16) 0.064(2) 0.0556(19) -0.0006(17) 0.0115(15) 0.0075(15)
B12 0.0389(15) 0.066(2) 0.062(2) 0.0113(17) -0.0022(15) 0.0022(15)
C2 0.0387(12) 0.0400(14) 0.0360(12) -0.0020(10) 0.0086(10) -0.0045(10)
C1 0.0431(13) 0.0418(14) 0.0390(13) 0.0043(10) 0.0049(10) -0.0031(11)
C8 0.0442(14) 0.0439(15) 0.0430(14) -0.0028(11) 0.0084(11) -0.0053(11)
C9 0.0392(13) 0.0378(14) 0.0382(13) 0.0015(10) 0.0074(10) 0.0062(10)
C10 0.0469(14) 0.0398(14) 0.0330(12) 0.0082(10) 0.0038(10) 0.0025(11)
C11 0.0489(16) 0.0593(19) 0.0467(16) 0.0087(13) -0.0024(12) 0.0039(13)
C12 0.0619(17) 0.0604(19) 0.0384(15) 0.0108(13) -0.0056(13) 0.0005(14)
C13 0.0669(18) 0.0602(19) 0.0360(14) 0.0101(12) 0.0054(13) 0.0005(15)
C14 0.0542(16) 0.0642(19) 0.0424(15) 0.0099(13) 0.0157(13) 0.0066(14)
C15 0.0477(14) 0.0575(17) 0.0396(14) 0.0076(12) 0.0087(12) 0.0001(13)
C17 0.0553(16) 0.0439(17) 0.0574(17) -0.0103(13) -0.0097(13) 0.0064(13)
C16 0.0607(17) 0.0344(15) 0.0493(15) 0.0066(11) -0.0005(13) -0.0046(12)
C21 0.070(2) 0.0446(16) 0.0492(16) 0.0022(13) -0.0122(14) -0.0024(14)
C20 0.0579(18) 0.0594(19) 0.0548(18) 0.0060(14) -0.0146(14) -0.0059(14)
C19 0.0494(15) 0.0390(15) 0.0581(17) 0.0150(12) -0.0078(13) -0.0001(11)
C22 0.0514(17) 0.071(2) 0.063(2) 0.0229(16) 0.0015(14) 0.0002(15)
C18 0.0514(16) 0.0573(18) 0.0595(18) -0.0066(14) -0.0108(13) 0.0050(14)
C5 0.0611(19) 0.065(2) 0.066(2) -0.0227(17) 0.0293(16) -0.0146(15)
C6 0.0567(18) 0.061(2) 0.077(2) 0.0122(17) 0.0279(17) 0.0113(15)
C7 0.0365(15) 0.099(3) 0.067(2) -0.0184(19) 0.0124(14) -0.0106(16)
C3 0.0543(17) 0.0567(19) 0.087(3) -0.0106(18) 0.0306(17) -0.0162(15)
C4 0.0645(19) 0.082(3) 0.0494(18) 0.0110(17) 0.0244(15) 0.0014(17)
Co1 0.0373(2) 0.0438(2) 0.0399(2) 0.00519(15) 0.01281(14) -0.00486(14)
N1 0.0467(11) 0.0345(11) 0.0427(11) 0.0050(9) 0.0089(9) -0.0019(9)
O1 0.0597(11) 0.0382(10) 0.0642(13) 0.0082(9) 0.0130(10) -0.0100(9)
O2 0.0688(14) 0.0574(13) 0.0576(13) 0.0190(10) 0.0146(10) 0.0088(10)
S2 0.0391(3) 0.0382(3) 0.0400(3) -0.0006(3) 0.0113(2) -0.0021(2)
S1 0.0479(4) 0.0398(4) 0.0605(4) 0.0092(3) 0.0065(3) -0.0068(3)
S3 0.0596(4) 0.0368(4) 0.0635(5) 0.0104(3) 0.0128(4) -0.0065(3)

loop_
_atom_type_symbol
_atom_type_description
_atom_type_scat_dispersion_real
_atom_type_scat_dispersion_imag
_atom_type_scat_source
C C 0.0033 0.0016 'International Tables Vol C Tables 4.2.6.8 and 6.1.1.4'
H H 0.0000 0.0000 'International Tables Vol C Tables 4.2.6.8 and 6.1.1.4'
B B 0.0013 0.0007 'International Tables Vol C Tables 4.2.6.8 and 6.1.1.4'
N N 0.0061 0.0033 'International Tables Vol C Tables 4.2.6.8 and 6.1.1.4'
O O 0.0106 0.0060 'International Tables Vol C Tables 4.2.6.8 and 6.1.1.4'
S S 0.1246 0.1234 'International Tables Vol C Tables 4.2.6.8 and 6.1.1.4'
Co Co 0.3494 0.9721 'International Tables Vol C Tables 4.2.6.8 and 6.1.1.4'

loop_
_geom_angle_atom_site_label_1
_geom_angle_atom_site_label_2
_geom_angle_atom_site_label_3
_geom_angle
C2 B3 B9 104.5(2)
C2 B3 C1 57.10(16)
B9 B3 C1 105.6(2)
C2 B3 B8 103.8(2)
B9 B3 B8 60.3(2)
C1 B3 B8 58.60(18)
C2 B3 B4 59.00(17)
B9 B3 B4 60.00(19)
C1 B3 B4 105.8(2)
B8 B3 B4 108.1(2)
C2 B3 H3A 117.2
B9 B3 H3A 132.1
C1 B3 H3A 116.1
B8 B3 H3A 124.8
B4 B3 H3A 123.9
C2 B4 B10 103.5(2)
C2 B4 B9 103.1(2)
B10 B4 B9 61.2(2)
C2 B4 B5 58.04(16)
B10 B4 B5 60.03(19)
B9 B4 B5 108.7(2)
C2 B4 B3 58.21(16)
B10 B4 B3 108.0(3)
B9 B4 B3 58.99(19)
B5 B4 B3 107.7(2)
C2 B4 H4A 116.7
B10 B4 H4A 128.4
B9 B4 H4A 130.6
B5 B4 H4A 116.4
B3 B4 H4A 119.9
C2 B5 B11 103.1(2)
C2 B5 B10 103.7(2)
B11 B5 B10 60.7(2)
C2 B5 B4 59.08(16)
B11 B5 B4 107.9(2)
B10 B5 B4 59.22(18)
C2 B5 B6 59.07(16)
B11 B5 B6 58.32(18)
B10 B5 B6 107.5(2)
B4 B5 B6 108.9(2)
C2 B5 H5A 120.0
B11 B5 H5A 127.9
B10 B5 H5A 126.4
B4 B5 H5A 118.4
B6 B5 H5A 120.7
C2 B6 B11 103.5(2)
C2 B6 C1 56.88(15)
B11 B6 C1 105.5(2)
C2 B6 B7 103.6(2)
B11 B6 B7 60.9(2)
C1 B6 B7 58.64(16)
C2 B6 B5 57.79(16)
B11 B6 B5 60.1(2)
C1 B6 B5 104.9(2)
B7 B6 B5 108.6(2)
C2 B6 H6A 114.4
B11 B6 H6A 135.8
C1 B6 H6A 113.7
B7 B6 H6A 125.8
B5 B6 H6A 123.8
C1 B7 B6 60.30(16)
C1 B7 B12 105.1(2)
B6 B7 B12 107.6(2)
C1 B7 B11 105.3(2)
B6 B7 B11 58.96(19)
B12 B7 B11 60.0(2)
C1 B7 B8 58.50(17)
B6 B7 B8 108.4(2)
B12 B7 B8 59.72(19)
B11 B7 B8 107.5(3)
C1 B7 H7A 117.2
B6 B7 H7A 118.3
B12 B7 H7A 128.3
B11 B7 H7A 127.4
B8 B7 H7A 120.3
C1 B8 B9 106.2(2)
C1 B8 B3 60.24(17)
B9 B8 B3 59.4(2)
C1 B8 B12 104.4(2)
B9 B8 B12 61.1(2)
B3 B8 B12 107.9(2)
C1 B8 B7 58.17(17)
B9 B8 B7 108.5(2)
B3 B8 B7 108.2(2)
B12 B8 B7 59.08(19)
C1 B8 H8A 115.2
B9 B8 H8A 130.2
B3 B8 H8A 121.0
B12 B8 H8A 127.5
B7 B8 H8A 116.1
B3 B9 B8 60.35(19)
B3 B9 B4 61.01(19)
B8 B9 B4 109.0(2)
B3 B9 B10 107.9(2)
B8 B9 B10 107.9(2)
B4 B9 B10 59.12(19)
B3 B9 B12 107.6(2)
B8 B9 B12 59.8(2)
B4 B9 B12 106.9(2)
B10 B9 B12 59.4(2)
B3 B9 H9A 119.7
B8 B9 H9A 114.8
B4 B9 H9A 127.1
B10 B9 H9A 127.0
B12 B9 H9A 119.9
B4 B10 B5 60.75(18)
B4 B10 B12 108.1(2)
B5 B10 B12 107.4(2)
B4 B10 B11 108.2(2)
B5 B10 B11 59.55(19)
B12 B10 B11 59.3(2)
B4 B10 B9 59.7(2)
B5 B10 B9 108.1(2)
B12 B10 B9 60.5(2)
B11 B10 B9 107.7(2)
B4 B10 H10A 119.7
B5 B10 H10A 121.0
B12 B10 H10A 123.4
B11 B10 H10A 123.3
B9 B10 H10A 121.4
B6 B11 B12 108.4(2)
B6 B11 B5 61.58(19)
B12 B11 B5 108.2(2)
B6 B11 B7 60.17(19)
B12 B11 B7 59.9(2)
B5 B11 B7 109.2(2)
B6 B11 B10 109.3(2)
B12 B11 B10 60.1(2)
B5 B11 B10 59.8(2)
B7 B11 B10 108.5(2)
B6 B11 H11A 126.1
B12 B11 H11A 115.7
B5 B11 H11A 125.5
B7 B11 H11A 119.9
B10 B11 H11A 118.7
B7 B12 B11 60.1(2)
B7 B12 B8 61.20(19)
B11 B12 B8 108.7(2)
B7 B12 B10 108.9(2)
B11 B12 B10 60.5(2)
B8 B12 B10 107.9(2)
B7 B12 B9 108.6(2)
B11 B12 B9 108.4(3)
B8 B12 B9 59.1(2)
B10 B12 B9 60.1(2)
B7 B12 H12A 118.2
B11 B12 H12A 126.1
B8 B12 H12A 115.2
B10 B12 H12A 126.9
B9 B12 H12A 120.2
C1 C2 B5 113.6(2)
C1 C2 B3 62.80(17)
B5 C2 B3 115.6(2)
C1 C2 B4 113.4(2)
B5 C2 B4 62.88(17)
B3 C2 B4 62.79(18)
C1 C2 B6 62.15(16)
B5 C2 B6 63.14(17)
B3 C2 B6 115.9(2)
B4 C2 B6 115.3(2)
C1 C2 S2 115.02(16)
B5 C2 S2 124.35(18)
B3 C2 S2 109.69(17)
B4 C2 S2 117.16(18)
B6 C2 S2 121.50(18)
C2 C1 B7 108.7(2)
C2 C1 B8 108.2(2)
B7 C1 B8 63.32(18)
C2 C1 B6 60.96(16)
B7 C1 B6 61.06(17)
B8 C1 B6 112.9(2)
C2 C1 B3 60.10(17)
B7 C1 B3 113.1(2)
B8 C1 B3 61.17(19)
B6 C1 B3 112.6(2)
C2 C1 S1 117.62(17)
B7 C1 S1 122.14(19)
B8 C1 S1 124.97(18)
B6 C1 S1 115.07(18)
B3 C1 S1 119.03(17)
C9 C8 Co1 122.4(2)
C9 C8 H8 118.8
Co1 C8 H8 118.8
C8 C9 N1 117.2(2)
C8 C9 C10 124.7(2)
N1 C9 C10 117.2(2)
C15 C10 C11 117.8(2)
C15 C10 C9 122.3(2)
C11 C10 C9 119.7(2)
C12 C11 C10 120.5(3)
C12 C11 H11 119.8
C10 C11 H11 119.8
C11 C12 C13 121.7(3)
C11 C12 H12 119.2
C13 C12 H12 119.2
C12 C13 C14 118.1(3)
C12 C13 H13 120.9
C14 C13 H13 120.9
C15 C14 C13 120.0(3)
C15 C14 H14 120.0
C13 C14 H14 120.0
C14 C15 C10 122.0(3)
C14 C15 H15 119.0
C10 C15 H15 119.0
C16 C17 C18 119.2(3)
C16 C17 H17 120.4
C18 C17 H17 120.4
C17 C16 C21 122.0(3)
C17 C16 S3 119.4(2)
C21 C16 S3 118.6(2)
C16 C21 C20 117.4(3)
C16 C21 H21 121.3
C20 C21 H21 121.3
C19 C20 C21 122.8(3)
C19 C20 H20 118.6
C21 C20 H20 118.6
C20 C19 C18 117.8(3)
C20 C19 C22 121.9(3)
C18 C19 C22 120.3(3)
C19 C22 H22A 109.5
C19 C22 H22B 109.5
H22A C22 H22B 109.5
C19 C22 H22C 109.5
H22A C22 H22C 109.5
H22B C22 H22C 109.5
C17 C18 C19 120.9(3)
C17 C18 H18 119.6
C19 C18 H18 119.6
C4 C5 C6 107.1(3)
C4 C5 Co1 71.34(19)
C6 C5 Co1 69.36(18)
C4 C5 H5 126.4
C6 C5 H5 126.4
Co1 C5 H5 126.4
C5 C6 C7 107.1(3)
C5 C6 Co1 72.48(19)
C7 C6 Co1 69.13(19)
C5 C6 H6 126.4
C7 C6 H6 126.4
Co1 C6 H6 126.4
C3 C7 C6 108.5(3)
C3 C7 Co1 70.57(19)
C6 C7 Co1 71.79(19)
C3 C7 H7 125.7
C6 C7 H7 125.7
Co1 C7 H7 125.7
C4 C3 C7 106.3(3)
C4 C3 Co1 73.80(19)
C7 C3 Co1 70.51(19)
C4 C3 H3 126.6
C7 C3 H3 126.6
Co1 C3 H3 126.6
C5 C4 C3 110.8(3)
C5 C4 Co1 71.69(18)
C3 C4 Co1 68.31(18)
C5 C4 H4 124.6
C3 C4 H4 124.6
Co1 C4 H4 124.6
C8 Co1 C7 90.47(13)
C8 Co1 C3 112.71(14)
C7 Co1 C3 38.92(15)
C8 Co1 C6 105.66(14)
C7 Co1 C6 39.09(14)
C3 Co1 C6 65.33(14)
C8 Co1 C4 150.26(13)
C7 Co1 C4 62.97(14)
C3 Co1 C4 37.89(14)
C6 Co1 C4 62.75(14)
C8 Co1 C5 143.34(14)
C7 Co1 C5 64.23(14)
C3 Co1 C5 64.31(13)
C6 Co1 C5 38.16(14)
C4 Co1 C5 36.97(14)
C8 Co1 S2 83.50(8)
C7 Co1 S2 137.70(12)
C3 Co1 S2 161.57(10)
C6 Co1 S2 102.82(10)
C4 Co1 S2 124.84(11)
C5 Co1 S2 97.52(9)
C8 Co1 S1 92.23(9)
C7 Co1 S1 126.87(12)
C3 Co1 S1 92.89(11)
C6 Co1 S1 155.73(10)
C4 Co1 S1 93.64(10)
C5 Co1 S1 123.93(12)
S2 Co1 S1 95.26(3)
C9 N1 S2 111.18(15)
C9 N1 S3 121.36(17)
S2 N1 S3 111.45(13)
N1 S2 C2 100.23(11)
N1 S2 Co1 104.09(8)
C2 S2 Co1 107.12(8)
C1 S1 Co1 104.02(9)
O2 S3 O1 120.85(13)
O2 S3 N1 106.08(13)
O1 S3 N1 105.24(12)
O2 S3 C16 109.56(14)
O1 S3 C16 108.38(13)
N1 S3 C16 105.64(11)

loop_
_geom_bond_atom_site_label_1
_geom_bond_atom_site_label_2
_geom_bond_distance
B3 C2 1.708(4)
B3 B9 1.751(5)
B3 C1 1.753(4)
B3 B8 1.769(5)
B3 B4 1.787(5)
B3 H3A 1.0912
B4 C2 1.723(4)
B4 B10 1.760(5)
B4 B9 1.770(5)
B4 B5 1.787(4)
B4 H4A 1.0216
B5 C2 1.704(4)
B5 B11 1.771(5)
B5 B10 1.774(5)
B5 B6 1.796(5)
B5 H5A 1.0937
B6 C2 1.727(4)
B6 B11 1.738(4)
B6 C1 1.747(4)
B6 B7 1.760(5)
B6 H6A 1.0340
B7 C1 1.717(4)
B7 B12 1.768(5)
B7 B11 1.772(5)
B7 B8 1.806(5)
B7 H7A 1.0903
B8 C1 1.723(4)
B8 B9 1.767(5)
B8 B12 1.779(4)
B8 H8A 1.0663
B9 B10 1.797(5)
B9 B12 1.804(5)
B9 H9A 0.9682
B10 B12 1.785(5)
B10 B11 1.791(5)
B10 H10A 0.9756
B11 B12 1.770(5)
B11 H11A 0.9794
B12 H12A 1.0351
C2 C1 1.654(4)
C2 S2 1.804(3)
C1 S1 1.770(3)
C8 C9 1.331(4)
C8 Co1 1.927(3)
C8 H8 0.9300
C9 N1 1.454(3)
C9 C10 1.470(3)
C10 C15 1.387(4)
C10 C11 1.404(4)
C11 C12 1.374(4)
C11 H11 0.9300
C12 C13 1.392(4)
C12 H12 0.9300
C13 C14 1.402(4)
C13 H13 0.9300
C14 C15 1.381(4)
C14 H14 0.9300
C15 H15 0.9300
C17 C16 1.377(4)
C17 C18 1.397(4)
C17 H17 0.9300
C16 C21 1.382(4)
C16 S3 1.755(3)
C21 C20 1.401(5)
C21 H21 0.9300
C20 C19 1.379(4)
C20 H20 0.9300
C19 C18 1.397(4)
C19 C22 1.484(4)
C22 H22A 0.9600
C22 H22B 0.9600
C22 H22C 0.9600
C18 H18 0.9300
C5 C4 1.321(5)
C5 C6 1.351(5)
C5 Co1 2.085(3)
C5 H5 0.9800
C6 C7 1.358(5)
C6 Co1 2.046(3)
C6 H6 0.9800
C7 C3 1.341(5)
C7 Co1 2.012(3)
C7 H7 0.9800
C3 C4 1.330(5)
C3 Co1 2.013(3)
C3 H3 0.9800
C4 Co1 2.080(3)
C4 H4 0.9800
Co1 S2 2.1442(8)
Co1 S1 2.2520(9)
N1 S2 1.707(2)
N1 S3 1.708(2)
O1 S3 1.424(2)
O2 S3 1.418(2)
